data_1545924
loop_
_publ_author_name
'Liu, Ye'
'Yu, Heng-Yi'
'Wang, Yan-Mei'
'Tian, Tian'
'Wu, Wen-Ming'
'Zhou, Ming'
'Meng, Xiang-Gao'
'Ruan, Han-Li'

_publ_section_title
;
 Neuroprotective Lignans from the Fruits of Schisandra bicolor var.
 tuberculata.
;
_journal_issue 4
_journal_name_full 'Journal of natural products'
_journal_page_first 1117
_journal_page_last 1124
_journal_paper_doi 10.1021/acs.jnatprod.7b00035
_journal_volume 80
_journal_year 2017
_chemical_absolute_configuration ad
_chemical_formula_moiety 'C20 H24 O5'
_chemical_formula_sum 'C20 H24 O5'
_chemical_formula_weight 344.39
_space_group_crystal_system monoclinic
_space_group_IT_number 4
_space_group_name_Hall 'P 2yb'
_space_group_name_H-M_alt 'P 1 21 1'
_symmetry_space_group_name_Hall 'P 2yb'
_symmetry_space_group_name_H-M 'P 1 21 1'
_atom_sites_solution_hydrogens mixed
_atom_sites_solution_primary dual
_audit_creation_date 2017-02-21
_audit_creation_method
;
Olex2 1.2
(compiled 2017.01.04 svn.r3372 for OlexSys, GUI svn.r5292)
;
_cell_angle_alpha 90
_cell_angle_beta 101.5300(10)
_cell_angle_gamma 90
_cell_formula_units_Z 2
_cell_length_a 9.76560(10)
_cell_length_b 6.16280(10)
_cell_length_c 15.4441(2)
_cell_measurement_reflns_used 8839
_cell_measurement_temperature 273(2)
_cell_measurement_theta_max 65.918
_cell_measurement_theta_min 2.920
_cell_volume 910.72(2)
_computing_cell_refinement 'SAINT v7.68A (Bruker, 2009)'
_computing_data_reduction 'SAINT v7.68A (Bruker, 2009)'
_computing_molecular_graphics 'Olex2 (Dolomanov et al., 2009)'
_computing_publication_material 'Olex2 (Dolomanov et al., 2009)'
_computing_structure_refinement 'ShelXL (Sheldrick, 2015)'
_computing_structure_solution 'ShelXT (Sheldrick, 2015)'
_diffrn_ambient_temperature 273.15
_diffrn_measured_fraction_theta_full 0.966
_diffrn_measured_fraction_theta_max 0.966
_diffrn_measurement_device_type 'CCD area detector'
_diffrn_measurement_method 'phi and omega scans'
_diffrn_radiation_monochromator graphite
_diffrn_radiation_type CuK\a
_diffrn_radiation_wavelength 1.54178
_diffrn_reflns_av_R_equivalents 0.0232
_diffrn_reflns_av_unetI/netI 0.0196
_diffrn_reflns_Laue_measured_fraction_full 0.966
_diffrn_reflns_Laue_measured_fraction_max 0.966
_diffrn_reflns_limit_h_max 11
_diffrn_reflns_limit_h_min -11
_diffrn_reflns_limit_k_max 6
_diffrn_reflns_limit_k_min -7
_diffrn_reflns_limit_l_max 18
_diffrn_reflns_limit_l_min -18
_diffrn_reflns_number 14171
_diffrn_reflns_point_group_measured_fraction_full 0.926
_diffrn_reflns_point_group_measured_fraction_max 0.926
_diffrn_reflns_theta_full 67.082
_diffrn_reflns_theta_max 67.082
_diffrn_reflns_theta_min 2.920
_exptl_absorpt_coefficient_mu 0.732
_exptl_absorpt_correction_T_max 0.864
_exptl_absorpt_correction_T_min 0.815
_exptl_absorpt_correction_type multi-scan
_exptl_absorpt_process_details SADABS
_exptl_crystal_colour colorless
_exptl_crystal_density_diffrn 1.256
_exptl_crystal_description block
_exptl_crystal_F_000 368
_exptl_crystal_size_max 0.28
_exptl_crystal_size_mid 0.25
_exptl_crystal_size_min 0.2
_refine_diff_density_max 0.139
_refine_diff_density_min -0.135
_refine_diff_density_rms 0.036
_refine_ls_abs_structure_details
;
 Flack x determined using 1215 quotients [(I+)-(I-)]/[(I+)+(I-)]
 (Parsons, Flack and Wagner, Acta Cryst. B69 (2013) 249-259).
;
_refine_ls_abs_structure_Flack 0.04(5)
_refine_ls_extinction_method none
_refine_ls_goodness_of_fit_ref 1.077
_refine_ls_hydrogen_treatment mixed
_refine_ls_matrix_type full
_refine_ls_number_parameters 238
_refine_ls_number_reflns 3028
_refine_ls_number_restraints 1
_refine_ls_restrained_S_all 1.077
_refine_ls_R_factor_all 0.0364
_refine_ls_R_factor_gt 0.0357
_refine_ls_shift/su_max 0.000
_refine_ls_shift/su_mean 0.000
_refine_ls_structure_factor_coef Fsqd
_refine_ls_weighting_details 'w=1/[\s^2^(Fo^2^)+(0.0529P)^2^+0.0995P] where P=(Fo^2^+2Fc^2^)/3'
_refine_ls_weighting_scheme calc
_refine_ls_wR_factor_gt 0.0989
_refine_ls_wR_factor_ref 0.0995
_reflns_Friedel_coverage 0.742
_reflns_Friedel_fraction_full 0.878
_reflns_Friedel_fraction_max 0.878
_reflns_number_gt 2958
_reflns_number_total 3028
_reflns_threshold_expression 'I > 2\s(I)'
_cod_data_source_file np7b00035_si_002.cif
_cod_data_source_block 2
_cod_database_code 1545924
_shelx_shelxl_version_number 2016/6
_shelx_space_group_comment
;
The symmetry employed for this shelxl refinement is uniquely defined
by the following loop, which should always be used as a source of
symmetry information in preference to the above space-group names.
They are only intended as comments.
;
_shelx_estimated_absorpt_t_max 0.867
_shelx_estimated_absorpt_t_min 0.821
_olex2_refinement_description
;
1. Fixed Uiso
 At 1.2 times of:
  All C(H) groups, All C(H,H) groups
 At 1.5 times of:
  All C(H,H,H) groups, All O(H) groups
2.a Ternary CH refined with riding coordinates:
 C8(H8), C8'(H8')
2.b Secondary CH2 refined with riding coordinates:
 C7(H7A,H7B), C9(H9A,H9B), C7'(H7'A,H7'B)
2.c Aromatic/amide H refined with riding coordinates:
 C2(H2A), C6'(H6'), C6(H6), C5(H5), C2'(H2'), C3'(H3')
2.d Idealised Me refined as rotating group:
 C10(H10C,H10D,H10E), C9'(H9'A,H9'B,H9'C)
2.e Idealised tetrahedral OH refined as rotating group:
 O2(H2), O3(H3)
;
_olex2_submission_special_instructions 'No special instructions were received'

loop_
_space_group_symop_operation_xyz
'x, y, z'
'-x, y+1/2, -z'

loop_
_atom_site_label
_atom_site_type_symbol
_atom_site_fract_x
_atom_site_fract_y
_atom_site_fract_z
_atom_site_U_iso_or_equiv
_atom_site_adp_type
_atom_site_occupancy
_atom_site_site_symmetry_order
_atom_site_calc_flag
_atom_site_refinement_flags_posn
O5 O 0.9561(2) 0.5972(4) 0.62919(13) 0.0879(6) Uani 1 1 d .
O2 O -0.28852(16) 0.3404(4) 0.03104(13) 0.0787(6) Uani 1 1 d .
H2 H -0.324747 0.442531 0.052017 0.118 Uiso 1 1 calc GR
O3 O 0.48802(17) 0.5513(5) 0.07618(14) 0.0897(7) Uani 1 1 d .
H3 H 0.437559 0.647433 0.050554 0.135 Uiso 1 1 calc GR
O1 O -0.18369(18) 0.6242(4) 0.15690(17) 0.0966(8) Uani 1 1 d .
O4 O 0.9136(2) 0.8601(4) 0.52377(19) 0.1046(8) Uani 1 1 d .
C4 C -0.1526(2) 0.3186(5) 0.07464(15) 0.0611(6) Uani 1 1 d .
C3 C -0.0943(2) 0.4651(5) 0.14111(16) 0.0624(6) Uani 1 1 d .
C8 C 0.3777(2) 0.4115(5) 0.19415(15) 0.0599(6) Uani 1 1 d .
H8 H 0.333252 0.553401 0.196527 0.072 Uiso 1 1 calc R
C2 C 0.0434(2) 0.4391(5) 0.18358(15) 0.0633(7) Uani 1 1 d .
H2A H 0.082254 0.536402 0.227718 0.076 Uiso 1 1 calc R
C1' C 0.6140(2) 0.5118(5) 0.42725(16) 0.0646(6) Uani 1 1 d .
C4' C 0.8395(3) 0.5432(5) 0.56614(16) 0.0679(7) Uani 1 1 d .
C8' C 0.5151(2) 0.4120(5) 0.26432(15) 0.0613(6) Uani 1 1 d .
H8' H 0.577213 0.517848 0.244641 0.074 Uiso 1 1 calc R
C1 C 0.1249(2) 0.2717(4) 0.16195(15) 0.0592(6) Uani 1 1 d .
C5' C 0.8146(3) 0.7011(4) 0.50323(19) 0.0659(6) Uani 1 1 d .
C7 C 0.2740(2) 0.2388(5) 0.21179(18) 0.0687(7) Uani 1 1 d .
H7A H 0.306246 0.098043 0.196090 0.082 Uiso 1 1 calc R
H7B H 0.274246 0.236634 0.274615 0.082 Uiso 1 1 calc R
C9 C 0.4035(2) 0.3821(6) 0.10099(16) 0.0743(8) Uani 1 1 d .
H9A H 0.449349 0.243737 0.097210 0.089 Uiso 1 1 calc R
H9B H 0.314537 0.379007 0.059709 0.089 Uiso 1 1 calc R
C6' C 0.7037(3) 0.6917(5) 0.4332(2) 0.0714(7) Uani 1 1 d .
H6' H 0.688227 0.801090 0.390933 0.086 Uiso 1 1 calc R
C6 C 0.0661(3) 0.1321(5) 0.09562(18) 0.0695(7) Uani 1 1 d .
H6 H 0.119545 0.019554 0.079745 0.083 Uiso 1 1 calc R
C5 C -0.0717(3) 0.1561(5) 0.05183(18) 0.0703(7) Uani 1 1 d .
H5 H -0.109224 0.060659 0.006629 0.084 Uiso 1 1 calc R
C7' C 0.4883(3) 0.4930(7) 0.35322(18) 0.0818(9) Uani 1 1 d .
H7'A H 0.444401 0.634606 0.344020 0.098 Uiso 1 1 calc R
H7'B H 0.421913 0.395683 0.372097 0.098 Uiso 1 1 calc R
C2' C 0.6431(3) 0.3547(6) 0.49236(19) 0.0810(8) Uani 1 1 d .
H2' H 0.584742 0.234370 0.488761 0.097 Uiso 1 1 calc R
C3' C 0.7561(3) 0.3694(6) 0.56294(18) 0.0868(9) Uani 1 1 d .
H3' H 0.773260 0.262648 0.606310 0.104 Uiso 1 1 calc R
C10' C 1.0137(4) 0.7787(7) 0.5955(2) 0.0904(10) Uani 1 1 d .
C10 C -0.1362(4) 0.7794(6) 0.2203(3) 0.0930(10) Uani 1 1 d .
H10C H -0.056597 0.852126 0.206056 0.140 Uiso 1 1 calc GR
H10D H -0.109927 0.711003 0.277037 0.140 Uiso 1 1 calc GR
H10E H -0.209036 0.883088 0.221876 0.140 Uiso 1 1 calc GR
C9' C 0.5891(3) 0.1973(7) 0.2710(2) 0.0937(11) Uani 1 1 d .
H9'A H 0.537400 0.092697 0.297528 0.140 Uiso 1 1 calc GR
H9'B H 0.681059 0.212923 0.306737 0.140 Uiso 1 1 calc GR
H9'C H 0.596349 0.149000 0.212973 0.140 Uiso 1 1 calc GR
H10A H 1.104(4) 0.728(7) 0.577(2) 0.100(11) Uiso 1 1 d .
H10B H 1.040(4) 0.886(7) 0.641(3) 0.109(12) Uiso 1 1 d .

loop_
_atom_site_aniso_label
_atom_site_aniso_U_11
_atom_site_aniso_U_22
_atom_site_aniso_U_33
_atom_site_aniso_U_23
_atom_site_aniso_U_13
_atom_site_aniso_U_12
O5 0.0821(12) 0.1134(18) 0.0618(10) -0.0002(11) -0.0010(9) -0.0140(12)
O2 0.0386(8) 0.1066(17) 0.0871(12) -0.0173(11) 0.0036(8) -0.0048(9)
O3 0.0433(9) 0.137(2) 0.0912(13) 0.0453(14) 0.0196(8) 0.0134(10)
O1 0.0458(9) 0.1170(19) 0.1246(17) -0.0443(15) 0.0112(10) 0.0092(11)
O4 0.0888(14) 0.0769(15) 0.1380(19) 0.0129(14) -0.0019(13) -0.0186(12)
C4 0.0389(10) 0.0850(18) 0.0608(12) -0.0057(12) 0.0134(9) -0.0079(11)
C3 0.0417(11) 0.0819(17) 0.0664(13) -0.0085(12) 0.0175(10) 0.0006(11)
C8 0.0357(10) 0.0793(17) 0.0649(12) 0.0124(12) 0.0101(9) 0.0125(10)
C2 0.0437(11) 0.0900(19) 0.0570(12) -0.0113(12) 0.0122(9) -0.0067(12)
C1' 0.0465(11) 0.0881(18) 0.0612(13) -0.0047(13) 0.0160(10) 0.0024(12)
C4' 0.0647(14) 0.085(2) 0.0557(12) 0.0009(13) 0.0159(11) 0.0005(14)
C8' 0.0374(10) 0.0824(17) 0.0640(12) 0.0030(12) 0.0095(9) 0.0108(11)
C1 0.0401(10) 0.0828(17) 0.0556(12) 0.0060(11) 0.0118(9) -0.0003(10)
C5' 0.0569(13) 0.0648(16) 0.0772(16) -0.0025(12) 0.0162(11) -0.0010(11)
C7 0.0461(12) 0.090(2) 0.0689(15) 0.0121(13) 0.0075(10) 0.0038(12)
C9 0.0414(11) 0.116(2) 0.0642(13) 0.0136(15) 0.0068(10) 0.0057(14)
C6' 0.0650(15) 0.0721(18) 0.0771(16) 0.0143(13) 0.0140(12) 0.0139(13)
C6 0.0509(12) 0.0838(19) 0.0758(15) -0.0090(13) 0.0170(11) 0.0040(12)
C5 0.0516(12) 0.088(2) 0.0707(15) -0.0178(14) 0.0119(11) -0.0057(13)
C7' 0.0473(12) 0.124(3) 0.0742(15) -0.0117(17) 0.0138(11) 0.0104(15)
C2' 0.0776(17) 0.095(2) 0.0725(16) 0.0037(16) 0.0210(13) -0.0223(16)
C3' 0.091(2) 0.105(2) 0.0635(15) 0.0210(16) 0.0112(14) -0.0189(19)
C10' 0.084(2) 0.104(3) 0.0778(19) -0.0125(19) 0.0026(16) -0.0161(19)
C10 0.090(2) 0.087(2) 0.108(2) -0.0103(19) 0.0340(19) 0.0111(17)
C9' 0.0651(16) 0.109(3) 0.094(2) -0.0122(18) -0.0157(14) 0.0377(17)

loop_
_atom_type_symbol
_atom_type_description
_atom_type_scat_dispersion_real
_atom_type_scat_dispersion_imag
_atom_type_scat_source
C C 0.0181 0.0091 'International Tables Vol C Tables 4.2.6.8 and 6.1.1.4'
H H 0.0000 0.0000 'International Tables Vol C Tables 4.2.6.8 and 6.1.1.4'
O O 0.0492 0.0322 'International Tables Vol C Tables 4.2.6.8 and 6.1.1.4'

loop_
_geom_angle_atom_site_label_1
_geom_angle_atom_site_label_2
_geom_angle_atom_site_label_3
_geom_angle
C4' O5 C10' 105.5(2)
C4 O2 H2 109.5
C9 O3 H3 109.5
C3 O1 C10 119.2(2)
C5' O4 C10' 105.8(3)
O2 C4 C3 120.6(2)
C5 C4 O2 119.9(2)
C5 C4 C3 119.4(2)
O1 C3 C4 114.4(2)
O1 C3 C2 126.4(2)
C2 C3 C4 119.2(2)
C8' C8 H8 107.5
C7 C8 H8 107.5
C7 C8 C8' 112.8(2)
C9 C8 H8 107.5
C9 C8 C8' 112.22(17)
C9 C8 C7 109.1(2)
C3 C2 H2A 119.2
C3 C2 C1 121.6(2)
C1 C2 H2A 119.2
C6' C1' C7' 120.9(3)
C2' C1' C6' 118.0(2)
C2' C1' C7' 121.1(3)
C5' C4' O5 109.6(3)
C3' C4' O5 128.8(3)
C3' C4' C5' 121.6(3)
C8 C8' H8' 106.7
C7' C8' C8 110.44(18)
C7' C8' H8' 106.7
C9' C8' C8 112.6(2)
C9' C8' H8' 106.7
C9' C8' C7' 113.1(3)
C2 C1 C7 121.1(2)
C6 C1 C2 118.2(2)
C6 C1 C7 120.7(2)
O4 C5' C6' 128.6(3)
C4' C5' O4 109.2(2)
C4' C5' C6' 122.2(3)
C8 C7 H7A 108.6
C8 C7 H7B 108.6
C1 C7 C8 114.7(2)
C1 C7 H7A 108.6
C1 C7 H7B 108.6
H7A C7 H7B 107.6
O3 C9 C8 112.4(3)
O3 C9 H9A 109.1
O3 C9 H9B 109.1
C8 C9 H9A 109.1
C8 C9 H9B 109.1
H9A C9 H9B 107.9
C1' C6' H6' 121.0
C5' C6' C1' 118.0(3)
C5' C6' H6' 121.0
C1 C6 H6 119.4
C1 C6 C5 121.1(3)
C5 C6 H6 119.4
C4 C5 C6 120.5(3)
C4 C5 H5 119.8
C6 C5 H5 119.8
C1' C7' C8' 116.51(19)
C1' C7' H7'A 108.2
C1' C7' H7'B 108.2
C8' C7' H7'A 108.2
C8' C7' H7'B 108.2
H7'A C7' H7'B 107.3
C1' C2' H2' 118.7
C1' C2' C3' 122.6(3)
C3' C2' H2' 118.7
C4' C3' C2' 117.5(3)
C4' C3' H3' 121.2
C2' C3' H3' 121.2
O5 C10' O4 108.0(3)
O5 C10' H10A 107(2)
O5 C10' H10B 110(2)
O4 C10' H10A 112(2)
O4 C10' H10B 112(2)
H10A C10' H10B 107(3)
O1 C10 H10C 109.5
O1 C10 H10D 109.5
O1 C10 H10E 109.5
H10C C10 H10D 109.5
H10C C10 H10E 109.5
H10D C10 H10E 109.5
C8' C9' H9'A 109.5
C8' C9' H9'B 109.5
C8' C9' H9'C 109.5
H9'A C9' H9'B 109.5
H9'A C9' H9'C 109.5
H9'B C9' H9'C 109.5

loop_
_geom_bond_atom_site_label_1
_geom_bond_atom_site_label_2
_geom_bond_distance
O5 C4' 1.383(3)
O5 C10' 1.397(5)
O2 H2 0.8200
O2 C4 1.370(3)
O3 H3 0.8200
O3 C9 1.429(4)
O1 C3 1.367(3)
O1 C10 1.381(4)
O4 C5' 1.369(4)
O4 C10' 1.415(4)
C4 C3 1.400(3)
C4 C5 1.364(4)
C3 C2 1.383(3)
C8 H8 0.9800
C8 C8' 1.547(3)
C8 C7 1.530(4)
C8 C9 1.521(3)
C2 H2A 0.9300
C2 C1 1.383(4)
C1' C6' 1.404(4)
C1' C7' 1.506(3)
C1' C2' 1.384(4)
C4' C5' 1.362(4)
C4' C3' 1.340(4)
C8' H8' 0.9800
C8' C7' 1.532(4)
C8' C9' 1.502(4)
C1 C7 1.519(3)
C1 C6 1.373(4)
C5' C6' 1.370(4)
C7 H7A 0.9700
C7 H7B 0.9700
C9 H9A 0.9700
C9 H9B 0.9700
C6' H6' 0.9300
C6 H6 0.9300
C6 C5 1.388(4)
C5 H5 0.9300
C7' H7'A 0.9700
C7' H7'B 0.9700
C2' H2' 0.9300
C2' C3' 1.391(4)
C3' H3' 0.9300
C10' H10A 1.03(4)
C10' H10B 0.97(4)
C10 H10C 0.9600
C10 H10D 0.9600
C10 H10E 0.9600
C9' H9'A 0.9600
C9' H9'B 0.9600
C9' H9'C 0.9600
